data_4075828
loop_
_publ_author_name
'Amijs, Catelijne H. M.'
'van Klink, Gerard P. M.'
'Lutz, Martin'
'Spek, Anthony L.'
'van Koten, Gerard'

_publ_section_title
;
 Functionalized Homolepticcis- andtrans-C,N-ortho-Chelated Aminoaryl
 Platinum(II) Complexes
;
_journal_issue 12
_journal_name_full Organometallics
_journal_page_first 2944
_journal_paper_doi 10.1021/om050144s
_journal_volume 24
_journal_year 2005
_chemical_formula_moiety 'C45 H48 Br2 N2 P2 Pt'
_chemical_formula_sum 'C45 H48 Br2 N2 P2 Pt'
_chemical_formula_weight 1033.70
_chemical_name_systematic
; 
 ? 
;
_space_group_IT_number 13
_symmetry_cell_setting monoclinic
_symmetry_space_group_name_Hall '-P 2yc'
_symmetry_space_group_name_H-M 'P 1 2/c 1'
_atom_sites_solution_hydrogens geom
_atom_sites_solution_primary direct
_atom_sites_solution_secondary difmap
_audit_creation_method SHELXL-97
_cell_angle_alpha 90.00
_cell_angle_beta 111.232(7)
_cell_angle_gamma 90.00
_cell_formula_units_Z 2
_cell_length_a 10.0910(10)
_cell_length_b 9.3702(7)
_cell_length_c 23.476(3)
_cell_measurement_temperature 150(2)
_cell_volume 2069.1(4)
_computing_cell_refinement DIRAX
_computing_data_collection 'Nonius COLLECT'
_computing_data_reduction EvalCCD
_computing_structure_refinement 'SHELXL-97 (Sheldrick, 1997)'
_computing_structure_solution 'SHELXS-97 (Sheldrick, 1990)'
_diffrn_ambient_temperature 150(2)
_diffrn_measured_fraction_theta_full 0.968
_diffrn_measured_fraction_theta_max 0.968
_diffrn_measurement_device_type 'Nonius KappaCCD'
_diffrn_radiation_monochromator graphite
_diffrn_radiation_source 'rotating anode'
_diffrn_radiation_type MoK\a
_diffrn_radiation_wavelength 0.71073
_diffrn_reflns_av_R_equivalents 0.0559
_diffrn_reflns_av_sigmaI/netI 0.0358
_diffrn_reflns_limit_h_max 0
_diffrn_reflns_limit_h_min -13
_diffrn_reflns_limit_k_max 12
_diffrn_reflns_limit_k_min 0
_diffrn_reflns_limit_l_max 30
_diffrn_reflns_limit_l_min -27
_diffrn_reflns_number 30763
_diffrn_reflns_theta_full 27.70
_diffrn_reflns_theta_max 27.70
_diffrn_reflns_theta_min 1.86
_exptl_absorpt_coefficient_mu 5.433
_exptl_absorpt_correction_T_max 0.70
_exptl_absorpt_correction_T_min 0.32
_exptl_absorpt_correction_type analytical
_exptl_crystal_colour colourless
_exptl_crystal_density_diffrn 1.659
_exptl_crystal_density_method 'not measured'
_exptl_crystal_description plate
_exptl_crystal_F_000 1020
_exptl_crystal_size_max 0.42
_exptl_crystal_size_mid 0.18
_exptl_crystal_size_min 0.06
_refine_diff_density_max 1.376
_refine_diff_density_min -1.307
_refine_diff_density_rms 0.126
_refine_ls_extinction_method none
_refine_ls_goodness_of_fit_ref 1.095
_refine_ls_hydrogen_treatment constr
_refine_ls_matrix_type full
_refine_ls_number_parameters 239
_refine_ls_number_reflns 4772
_refine_ls_number_restraints 0
_refine_ls_restrained_S_all 1.095
_refine_ls_R_factor_all 0.0339
_refine_ls_R_factor_gt 0.0322
_refine_ls_shift/su_max 0.001
_refine_ls_shift/su_mean 0.000
_refine_ls_structure_factor_coef Fsqd
_refine_ls_weighting_details 'calc w=1/[\s^2^(Fo^2^)+(0.0595P)^2^+1.8732P] where P=(Fo^2^+2Fc^2^)/3'
_refine_ls_weighting_scheme calc
_refine_ls_wR_factor_gt 0.0881
_refine_ls_wR_factor_ref 0.0891
_reflns_number_gt 4633
_reflns_number_total 4772
_reflns_threshold_expression I>2\s(I)
_cod_data_source_file om050144ssi20050406_014734.cif
_cod_data_source_block s2687a
_cod_original_sg_symbol_H-M 'P 2/c'
_cod_database_code 4075828

loop_
_symmetry_equiv_pos_as_xyz
'x, y, z'
'-x, y, -z+1/2'
'-x, -y, -z'
'x, -y, z-1/2'

loop_
_atom_site_label
_atom_site_type_symbol
_atom_site_fract_x
_atom_site_fract_y
_atom_site_fract_z
_atom_site_U_iso_or_equiv
_atom_site_adp_type
_atom_site_occupancy
_atom_site_symmetry_multiplicity
_atom_site_calc_flag
_atom_site_refinement_flags
Pt1 Pt 0.5000 0.82146(2) 0.2500 0.01314(8) Uani 1 2 d S
Br1 Br 0.65689(6) 1.25442(6) 0.49549(2) 0.03051(13) Uani 1 1 d .
P1 P 0.54433(12) 0.64745(12) 0.32366(5) 0.0158(2) Uani 1 1 d .
N1 N 0.9240(4) 1.0769(4) 0.34660(19) 0.0251(9) Uani 1 1 d .
C1 C 0.5435(5) 0.9777(4) 0.31627(19) 0.0166(8) Uani 1 1 d .
C2 C 0.6835(5) 1.0258(5) 0.3484(2) 0.0168(9) Uani 1 1 d .
C3 C 0.7139(5) 1.1124(5) 0.4002(2) 0.0200(9) Uani 1 1 d .
H3 H 0.8086 1.1436 0.4214 0.024 Uiso 1 1 calc R
C4 C 0.6081(5) 1.1525(5) 0.4206(2) 0.0205(10) Uani 1 1 d .
C5 C 0.4686(5) 1.1136(5) 0.3890(2) 0.0229(9) Uani 1 1 d .
H5 H 0.3947 1.1451 0.4020 0.027 Uiso 1 1 calc R
C6 C 0.4386(5) 1.0269(5) 0.3375(2) 0.0218(10) Uani 1 1 d .
H6 H 0.3427 1.0000 0.3158 0.026 Uiso 1 1 calc R
C7 C 0.8079(5) 0.9749(5) 0.3323(2) 0.0212(9) Uani 1 1 d .
H7A H 0.8446 0.8850 0.3546 0.025 Uiso 1 1 calc R
H7B H 0.7738 0.9533 0.2880 0.025 Uiso 1 1 calc R
C8 C 0.8857(7) 1.1944(6) 0.3033(3) 0.0386(14) Uani 1 1 d .
H8A H 0.8781 1.1595 0.2628 0.058 Uiso 1 1 calc R
H8B H 0.9590 1.2685 0.3167 0.058 Uiso 1 1 calc R
H8C H 0.7942 1.2344 0.3010 0.058 Uiso 1 1 calc R
C9 C 1.0554(6) 1.0092(7) 0.3477(3) 0.0391(14) Uani 1 1 d .
H9A H 1.0834 0.9348 0.3791 0.059 Uiso 1 1 calc R
H9B H 1.1309 1.0810 0.3569 0.059 Uiso 1 1 calc R
H9C H 1.0400 0.9663 0.3077 0.059 Uiso 1 1 calc R
C10 C 0.3898(5) 0.5977(5) 0.3425(2) 0.0192(9) Uani 1 1 d .
C11 C 0.4054(6) 0.4998(5) 0.3890(2) 0.0284(11) Uani 1 1 d .
H11 H 0.4957 0.4580 0.4101 0.034 Uiso 1 1 calc R
C12 C 0.2910(7) 0.4626(6) 0.4047(3) 0.0360(12) Uani 1 1 d .
H12 H 0.3026 0.3964 0.4367 0.043 Uiso 1 1 calc R
C13 C 0.1587(6) 0.5225(6) 0.3734(3) 0.0366(13) Uani 1 1 d .
H13 H 0.0794 0.4960 0.3837 0.044 Uiso 1 1 calc R
C14 C 0.1420(6) 0.6195(7) 0.3278(3) 0.0397(13) Uani 1 1 d .
H14 H 0.0514 0.6604 0.3065 0.048 Uiso 1 1 calc R
C15 C 0.2590(6) 0.6582(6) 0.3125(3) 0.0308(12) Uani 1 1 d .
H15 H 0.2478 0.7265 0.2812 0.037 Uiso 1 1 calc R
C16 C 0.6780(5) 0.6867(5) 0.3988(2) 0.0210(10) Uani 1 1 d .
C17 C 0.8172(5) 0.6375(7) 0.4157(3) 0.0332(12) Uani 1 1 d .
H17 H 0.8424 0.5742 0.3897 0.040 Uiso 1 1 calc R
C18 C 0.9203(6) 0.6814(7) 0.4713(3) 0.0449(15) Uani 1 1 d .
H18 H 1.0157 0.6492 0.4826 0.054 Uiso 1 1 calc R
C19 C 0.8827(7) 0.7711(7) 0.5092(3) 0.0404(14) Uani 1 1 d .
H19 H 0.9521 0.8006 0.5469 0.049 Uiso 1 1 calc R
C20 C 0.7434(6) 0.8188(6) 0.4924(2) 0.0323(12) Uani 1 1 d .
H20 H 0.7178 0.8805 0.5188 0.039 Uiso 1 1 calc R
C21 C 0.6417(6) 0.7768(5) 0.4373(2) 0.0234(10) Uani 1 1 d .
H21 H 0.5467 0.8102 0.4260 0.028 Uiso 1 1 calc R
C22 C 0.6076(5) 0.4791(5) 0.3028(2) 0.0222(9) Uani 1 1 d .
H22A H 0.6914 0.5002 0.2918 0.027 Uiso 1 1 calc R
H22B H 0.6401 0.4171 0.3394 0.027 Uiso 1 1 calc R
C23 C 0.5000 0.3944(7) 0.2500 0.042(2) Uani 1 2 d S
H23A H 0.5544 0.3316 0.2324 0.050 Uiso 0.50 1 calc PR
H23B H 0.4456 0.3316 0.2676 0.050 Uiso 0.50 1 calc PR

loop_
_atom_site_aniso_label
_atom_site_aniso_U_11
_atom_site_aniso_U_22
_atom_site_aniso_U_33
_atom_site_aniso_U_23
_atom_site_aniso_U_13
_atom_site_aniso_U_12
Pt1 0.01345(12) 0.01281(11) 0.01338(12) 0.000 0.00512(9) 0.000
Br1 0.0320(3) 0.0375(3) 0.0201(2) -0.0116(2) 0.0072(2) 0.0036(2)
P1 0.0162(5) 0.0148(5) 0.0168(5) 0.0016(4) 0.0064(4) 0.0009(4)
N1 0.0165(19) 0.031(2) 0.027(2) -0.0072(17) 0.0069(17) -0.0060(18)
C1 0.019(2) 0.0145(19) 0.0155(19) -0.0005(16) 0.0048(17) 0.0016(18)
C2 0.017(2) 0.017(2) 0.019(2) 0.0019(17) 0.0084(17) 0.0002(17)
C3 0.020(2) 0.019(2) 0.019(2) -0.0038(17) 0.0053(19) -0.0030(19)
C4 0.026(2) 0.023(2) 0.014(2) -0.0037(17) 0.0089(18) 0.0016(18)
C5 0.023(2) 0.026(2) 0.022(2) -0.0029(19) 0.0113(19) 0.003(2)
C6 0.019(2) 0.026(2) 0.021(2) -0.0009(19) 0.0073(19) 0.003(2)
C7 0.017(2) 0.022(2) 0.025(2) -0.0021(18) 0.0087(19) -0.0023(19)
C8 0.042(3) 0.030(3) 0.057(4) -0.004(3) 0.033(3) -0.008(3)
C9 0.020(3) 0.058(4) 0.040(3) -0.010(3) 0.012(2) 0.001(3)
C10 0.022(2) 0.015(2) 0.021(2) -0.0036(17) 0.0081(18) -0.0047(17)
C11 0.033(3) 0.024(2) 0.031(3) 0.008(2) 0.015(2) 0.002(2)
C12 0.044(3) 0.025(2) 0.045(3) 0.005(2) 0.023(3) -0.006(3)
C13 0.034(3) 0.038(3) 0.050(3) -0.011(3) 0.030(3) -0.013(2)
C14 0.023(3) 0.052(3) 0.046(3) 0.005(3) 0.014(3) -0.002(3)
C15 0.028(3) 0.035(3) 0.030(3) 0.006(2) 0.011(2) 0.002(2)
C16 0.018(2) 0.022(2) 0.022(2) 0.0083(18) 0.0059(18) -0.0017(18)
C17 0.019(2) 0.045(3) 0.034(3) 0.001(2) 0.006(2) 0.004(2)
C18 0.022(3) 0.067(4) 0.038(3) 0.004(3) 0.002(2) -0.005(3)
C19 0.035(3) 0.056(3) 0.021(3) 0.004(3) -0.002(2) -0.020(3)
C20 0.042(3) 0.034(3) 0.020(2) 0.003(2) 0.011(2) -0.011(2)
C21 0.027(2) 0.025(2) 0.017(2) 0.0040(18) 0.0065(19) -0.003(2)
C22 0.022(2) 0.019(2) 0.025(2) 0.0033(18) 0.0077(19) 0.0046(19)
C23 0.070(6) 0.009(3) 0.040(4) 0.000 0.011(5) 0.000

loop_
_atom_type_symbol
_atom_type_description
_atom_type_scat_dispersion_real
_atom_type_scat_dispersion_imag
_atom_type_scat_source
C C 0.0033 0.0016 'International Tables Vol C Tables 4.2.6.8 and 6.1.1.4'
H H 0.0000 0.0000 'International Tables Vol C Tables 4.2.6.8 and 6.1.1.4'
Br Br -0.2901 2.4595 'International Tables Vol C Tables 4.2.6.8 and 6.1.1.4'
N N 0.0061 0.0033 'International Tables Vol C Tables 4.2.6.8 and 6.1.1.4'
P P 0.1023 0.0942 'International Tables Vol C Tables 4.2.6.8 and 6.1.1.4'
Pt Pt -1.7033 8.3905 'International Tables Vol C Tables 4.2.6.8 and 6.1.1.4'

loop_
_geom_angle_atom_site_label_1
_geom_angle_atom_site_label_2
_geom_angle_atom_site_label_3
_geom_angle
_geom_angle_site_symmetry_1
_geom_angle_site_symmetry_3
C1 Pt1 C1 89.7(2) . 2_655
C1 Pt1 P1 90.34(12) . .
C1 Pt1 P1 179.00(13) 2_655 .
C1 Pt1 P1 179.00(13) . 2_655
C1 Pt1 P1 90.34(12) 2_655 2_655
P1 Pt1 P1 89.69(6) . 2_655
C16 P1 C10 102.3(2) . .
C16 P1 C22 102.9(2) . .
C10 P1 C22 104.8(2) . .
C16 P1 Pt1 117.23(15) . .
C10 P1 Pt1 114.36(15) . .
C22 P1 Pt1 113.64(15) . .
C7 N1 C8 110.4(4) . .
C7 N1 C9 111.6(4) . .
C8 N1 C9 110.5(5) . .
C6 C1 C2 116.4(4) . .
C6 C1 Pt1 121.3(3) . .
C2 C1 Pt1 121.8(3) . .
C3 C2 C1 120.6(4) . .
C3 C2 C7 117.3(4) . .
C1 C2 C7 121.8(4) . .
C4 C3 C2 120.6(4) . .
C4 C3 H3 119.7 . .
C2 C3 H3 119.7 . .
C3 C4 C5 120.6(4) . .
C3 C4 Br1 119.1(4) . .
C5 C4 Br1 120.1(3) . .
C4 C5 C6 118.6(4) . .
C4 C5 H5 120.7 . .
C6 C5 H5 120.7 . .
C5 C6 C1 123.0(4) . .
C5 C6 H6 118.5 . .
C1 C6 H6 118.5 . .
N1 C7 C2 114.0(4) . .
N1 C7 H7A 108.8 . .
C2 C7 H7A 108.8 . .
N1 C7 H7B 108.8 . .
C2 C7 H7B 108.8 . .
H7A C7 H7B 107.7 . .
N1 C8 H8A 109.5 . .
N1 C8 H8B 109.5 . .
H8A C8 H8B 109.5 . .
N1 C8 H8C 109.5 . .
H8A C8 H8C 109.5 . .
H8B C8 H8C 109.5 . .
N1 C9 H9A 109.5 . .
N1 C9 H9B 109.5 . .
H9A C9 H9B 109.5 . .
N1 C9 H9C 109.5 . .
H9A C9 H9C 109.5 . .
H9B C9 H9C 109.5 . .
C15 C10 C11 119.3(5) . .
C15 C10 P1 121.0(4) . .
C11 C10 P1 119.6(4) . .
C12 C11 C10 120.6(5) . .
C12 C11 H11 119.7 . .
C10 C11 H11 119.7 . .
C11 C12 C13 119.7(5) . .
C11 C12 H12 120.2 . .
C13 C12 H12 120.2 . .
C14 C13 C12 120.3(5) . .
C14 C13 H13 119.8 . .
C12 C13 H13 119.8 . .
C13 C14 C15 119.8(6) . .
C13 C14 H14 120.1 . .
C15 C14 H14 120.1 . .
C10 C15 C14 120.2(5) . .
C10 C15 H15 119.9 . .
C14 C15 H15 119.9 . .
C21 C16 C17 119.7(5) . .
C21 C16 P1 118.5(4) . .
C17 C16 P1 121.6(4) . .
C16 C17 C18 120.0(6) . .
C16 C17 H17 120.0 . .
C18 C17 H17 120.0 . .
C19 C18 C17 119.7(6) . .
C19 C18 H18 120.1 . .
C17 C18 H18 120.1 . .
C18 C19 C20 120.1(5) . .
C18 C19 H19 119.9 . .
C20 C19 H19 119.9 . .
C21 C20 C19 120.3(5) . .
C21 C20 H20 119.8 . .
C19 C20 H20 119.8 . .
C16 C21 C20 120.2(5) . .
C16 C21 H21 119.9 . .
C20 C21 H21 119.9 . .
C23 C22 P1 116.5(3) . .
C23 C22 H22A 108.2 . .
P1 C22 H22A 108.2 . .
C23 C22 H22B 108.2 . .
P1 C22 H22B 108.2 . .
H22A C22 H22B 107.3 . .
C22 C23 C22 117.9(5) 2_655 .
C22 C23 H23A 107.8 2_655 .
C22 C23 H23A 107.8 . .
C22 C23 H23B 107.8 2_655 .
C22 C23 H23B 107.8 . .
H23A C23 H23B 107.2 . .

loop_
_geom_bond_atom_site_label_1
_geom_bond_atom_site_label_2
_geom_bond_distance
_geom_bond_site_symmetry_2
Pt1 C1 2.065(4) .
Pt1 C1 2.065(4) 2_655
Pt1 P1 2.2998(11) .
Pt1 P1 2.2998(11) 2_655
Br1 C4 1.902(5) .
P1 C16 1.828(5) .
P1 C10 1.829(5) .
P1 C22 1.833(5) .
N1 C7 1.454(6) .
N1 C8 1.453(7) .
N1 C9 1.463(6) .
C1 C6 1.400(6) .
C1 C2 1.413(6) .
C2 C3 1.401(6) .
C2 C7 1.513(6) .
C3 C4 1.372(7) .
C3 H3 0.9500 .
C4 C5 1.381(7) .
C5 C6 1.396(6) .
C5 H5 0.9500 .
C6 H6 0.9500 .
C7 H7A 0.9900 .
C7 H7B 0.9900 .
C8 H8A 0.9800 .
C8 H8B 0.9800 .
C8 H8C 0.9800 .
C9 H9A 0.9800 .
C9 H9B 0.9800 .
C9 H9C 0.9800 .
C10 C15 1.374(7) .
C10 C11 1.389(7) .
C11 C12 1.377(8) .
C11 H11 0.9500 .
C12 C13 1.388(9) .
C12 H12 0.9500 .
C13 C14 1.368(9) .
C13 H13 0.9500 .
C14 C15 1.400(8) .
C14 H14 0.9500 .
C15 H15 0.9500 .
C16 C21 1.380(7) .
C16 C17 1.393(7) .
C17 C18 1.403(8) .
C17 H17 0.9500 .
C18 C19 1.374(10) .
C18 H18 0.9500 .
C19 C20 1.389(9) .
C19 H19 0.9500 .
C20 C21 1.385(7) .
C20 H20 0.9500 .
C21 H21 0.9500 .
C22 C23 1.540(6) .
C22 H22A 0.9900 .
C22 H22B 0.9900 .
C23 C22 1.540(6) 2_655
C23 H23A 0.9900 .
C23 H23B 0.9900 .

loop_
_geom_torsion_atom_site_label_1
_geom_torsion_atom_site_label_2
_geom_torsion_atom_site_label_3
_geom_torsion_atom_site_label_4
_geom_torsion
_geom_torsion_site_symmetry_1
_geom_torsion_site_symmetry_4
C1 Pt1 P1 C16 -32.1(2) . .
P1 Pt1 P1 C16 146.93(19) 2_655 .
C1 Pt1 P1 C10 87.7(2) . .
P1 Pt1 P1 C10 -93.33(16) 2_655 .
C1 Pt1 P1 C22 -152.1(2) . .
P1 Pt1 P1 C22 26.91(17) 2_655 .
C1 Pt1 C1 C6 93.8(4) 2_655 .
P1 Pt1 C1 C6 -85.2(4) . .
C1 Pt1 C1 C2 -95.2(4) 2_655 .
P1 Pt1 C1 C2 85.8(3) . .
C6 C1 C2 C3 2.9(6) . .
Pt1 C1 C2 C3 -168.5(3) . .
C6 C1 C2 C7 176.8(4) . .
Pt1 C1 C2 C7 5.3(6) . .
C1 C2 C3 C4 -0.2(7) . .
C7 C2 C3 C4 -174.3(4) . .
C2 C3 C4 C5 -2.9(7) . .
C2 C3 C4 Br1 174.0(3) . .
C3 C4 C5 C6 3.1(7) . .
Br1 C4 C5 C6 -173.8(4) . .
C4 C5 C6 C1 -0.2(7) . .
C2 C1 C6 C5 -2.7(7) . .
Pt1 C1 C6 C5 168.7(4) . .
C8 N1 C7 C2 -73.7(5) . .
C9 N1 C7 C2 163.0(4) . .
C3 C2 C7 N1 -34.0(6) . .
C1 C2 C7 N1 151.9(4) . .
C16 P1 C10 C15 130.0(4) . .
C22 P1 C10 C15 -122.8(4) . .
Pt1 P1 C10 C15 2.2(5) . .
C16 P1 C10 C11 -48.4(4) . .
C22 P1 C10 C11 58.7(4) . .
Pt1 P1 C10 C11 -176.2(3) . .
C15 C10 C11 C12 0.4(8) . .
P1 C10 C11 C12 178.8(4) . .
C10 C11 C12 C13 0.7(8) . .
C11 C12 C13 C14 -0.9(9) . .
C12 C13 C14 C15 0.2(9) . .
C11 C10 C15 C14 -1.1(8) . .
P1 C10 C15 C14 -179.6(4) . .
C13 C14 C15 C10 0.9(9) . .
C10 P1 C16 C21 -49.6(4) . .
C22 P1 C16 C21 -158.2(4) . .
Pt1 P1 C16 C21 76.3(4) . .
C10 P1 C16 C17 135.6(4) . .
C22 P1 C16 C17 27.1(5) . .
Pt1 P1 C16 C17 -98.4(4) . .
C21 C16 C17 C18 -1.0(8) . .
P1 C16 C17 C18 173.6(4) . .
C16 C17 C18 C19 1.0(9) . .
C17 C18 C19 C20 -0.4(9) . .
C18 C19 C20 C21 -0.3(8) . .
C17 C16 C21 C20 0.4(7) . .
P1 C16 C21 C20 -174.5(4) . .
C19 C20 C21 C16 0.3(8) . .
C16 P1 C22 C23 164.2(3) . .
C10 P1 C22 C23 57.5(4) . .
Pt1 P1 C22 C23 -68.0(3) . .
P1 C22 C23 C22 34.72(19) . 2_655
